data_2241360
loop_
_publ_author_name
'Moriguchi, Tetsuji'
'Jalli, Venkataprasad'
'Krishnamurthy, Suvratha'
'Tsuge, Akihiko'
'Yoza, Kenji'

_publ_section_title
;
 Crystal structure of 3,4-dimethyl
 2-(<i>tert</i>-butylamino)-5-[2-oxo-4-(thiomorpholin-4-yl)-2<i>H</i>-chromen-3-yl]furan-3,4-dicarboxylate
 ethyl acetate hemisolvate
;
_journal_coeditor_code HB7531
_journal_issue 12
_journal_name_full 'Acta Crystallographica Section E'
_journal_page_first o1003
_journal_page_last o1004
_journal_paper_doi 10.1107/S2056989015021970
_journal_volume 71
_journal_year 2015
_chemical_formula_iupac ' C25 H28 N2 O7 S, 0.5C4 H8 O2'
_chemical_formula_moiety ' C25 H28 N2 O7 S, 0.5(C4 H8 O2)'
_chemical_formula_sum 'C27 H32 N2 O8 S'
_chemical_formula_weight 544.61
_chemical_name_systematic
;3,4-Dimethyl
2-(<i>tert</i>-butylamino)-5-[2-oxo-4-(thiomorpholin-4-yl)-2<i>H</i>-chromen-3-yl]furan-3,4-dicarboxylate ethyl acetate hemisolvate
;
_space_group_crystal_system monoclinic
_space_group_IT_number 14
_space_group_name_H-M_alt 'P 1 21/c 1'
_symmetry_space_group_name_Hall '-P 2ybc'
_symmetry_space_group_name_H-M 'P 1 21/c 1'
_atom_sites_solution_hydrogens geom
_atom_sites_solution_primary direct
_atom_sites_solution_secondary difmap
_audit_creation_method 'APEX2 v2010.1-2'
_cell_angle_alpha 90
_cell_angle_beta 95.0070(10)
_cell_angle_gamma 90
_cell_formula_units_Z 4
_cell_length_a 14.3733(17)
_cell_length_b 16.1159(19)
_cell_length_c 11.7019(14)
_cell_measurement_reflns_used 25410
_cell_measurement_temperature 90.(2)
_cell_measurement_theta_max 25.03
_cell_measurement_theta_min 1.42
_cell_volume 2700.3(6)
_computing_cell_refinement
;
SAINT (Bruker, 2009)
;
_computing_data_collection
;
APEX2 (Bruker, 2009)
;
_computing_data_reduction
;
SAINT (Bruker, 2009)
;
_computing_molecular_graphics
;
Mercury (Macrae <i>et al.</i>,  2008)
;
_computing_publication_material
;
SHELXL97 (Sheldrick, 2008)
;
_computing_structure_refinement
;
SHELXL97 (Sheldrick, 2008)
;
_computing_structure_solution
;
SHELXS97 (Sheldrick, 2008)
;
_diffrn_ambient_temperature 90.(2)
_diffrn_detector_area_resol_mean 8.333
_diffrn_measured_fraction_theta_full 1.000
_diffrn_measured_fraction_theta_max 1.000
_diffrn_measurement_device_type 'Bruker APEXII'
_diffrn_measurement_method \w
_diffrn_radiation_monochromator graphite
_diffrn_radiation_source 'fine-focus sealed tube'
_diffrn_radiation_type MoK\a
_diffrn_radiation_wavelength 0.71073
_diffrn_reflns_av_R_equivalents 0.0219
_diffrn_reflns_av_sigmaI/netI 0.0150
_diffrn_reflns_limit_h_max 17
_diffrn_reflns_limit_h_min -17
_diffrn_reflns_limit_k_max 19
_diffrn_reflns_limit_k_min -19
_diffrn_reflns_limit_l_max 13
_diffrn_reflns_limit_l_min -13
_diffrn_reflns_number 25410
_diffrn_reflns_theta_full 25.03
_diffrn_reflns_theta_max 25.03
_diffrn_reflns_theta_min 1.42
_exptl_absorpt_coefficient_mu 0.172
_exptl_absorpt_correction_T_max 0.958
_exptl_absorpt_correction_T_min 0.853
_exptl_absorpt_correction_type multi-scan
_exptl_absorpt_process_details
;
(SADABS; Bruker, 2009)
;
_exptl_crystal_colour yellow
_exptl_crystal_density_diffrn 1.340
_exptl_crystal_density_method 'not measured'
_exptl_crystal_description prism
_exptl_crystal_F_000 1152
_exptl_crystal_size_max 0.50
_exptl_crystal_size_mid 0.40
_exptl_crystal_size_min 0.25
_refine_diff_density_max 0.258
_refine_diff_density_min -0.229
_refine_ls_extinction_coef 0.0026(3)
_refine_ls_extinction_method none
_refine_ls_goodness_of_fit_ref 1.020
_refine_ls_hydrogen_treatment constr
_refine_ls_matrix_type full
_refine_ls_number_parameters 375
_refine_ls_number_reflns 4757
_refine_ls_number_restraints 30
_refine_ls_restrained_S_all 1.035
_refine_ls_R_factor_all 0.0353
_refine_ls_R_factor_gt 0.0320
_refine_ls_shift/su_max 0.000
_refine_ls_shift/su_mean 0.000
_refine_ls_structure_factor_coef Fsqd
_refine_ls_weighting_details 'calc w=1/[\s^2^(Fo^2^)+(0.0400P)^2^+1.5222P] where P=(Fo^2^+2Fc^2^)/3'
_refine_ls_weighting_scheme calc
_refine_ls_wR_factor_gt 0.0829
_refine_ls_wR_factor_ref 0.0855
_reflns_number_gt 4316
_reflns_number_total 4757
_reflns_threshold_expression >2sigma(I)
_cod_data_source_file hb7531sup1.cif
_cod_data_source_block I
_cod_database_code 2241360

loop_
_space_group_symop_operation_xyz
'x, y, z'
'-x, y+1/2, -z+1/2'
'-x, -y, -z'
'x, -y-1/2, z-1/2'

loop_
_atom_site_type_symbol
_atom_site_label
_atom_site_fract_x
_atom_site_fract_y
_atom_site_fract_z
_atom_site_U_iso_or_equiv
_atom_site_adp_type
_atom_site_calc_flag
_atom_site_refinement_flags
_atom_site_occupancy
_atom_site_disorder_assembly
_atom_site_disorder_group
C C1 0.99995(10) 0.03172(9) 0.34623(12) 0.0231(3) Uani d . 1 . .
C C2 1.08898(11) 0.03216(10) 0.40315(13) 0.0282(3) Uani d . 1 . .
H H1 1.1151 0.0815 0.4321 0.034 Uiso calc R 1 . .
C C3 1.13819(11) -0.04082(11) 0.41634(14) 0.0316(4) Uani d . 1 . .
H H2 1.197 -0.0413 0.4563 0.038 Uiso calc R 1 . .
C C4 1.09998(11) -0.11405(11) 0.36986(14) 0.0310(4) Uani d . 1 . .
H H3 1.1343 -0.163 0.3759 0.037 Uiso calc R 1 . .
C C5 1.01118(10) -0.11389(10) 0.31490(13) 0.0257(3) Uani d . 1 . .
H H4 0.9864 -0.1631 0.2837 0.031 Uiso calc R 1 . .
C C6 0.95710(10) -0.04105(9) 0.30487(12) 0.0208(3) Uani d . 1 . .
C C7 0.86234(9) -0.03596(9) 0.24765(11) 0.0190(3) Uani d . 1 . .
C C8 0.82094(10) 0.04097(9) 0.23612(12) 0.0199(3) Uani d . 1 . .
C C9 0.87117(10) 0.11639(9) 0.27233(13) 0.0239(3) Uani d . 1 . .
C C10 0.81001(10) -0.18053(9) 0.27629(12) 0.0215(3) Uani d . 1 . .
H H5 0.7459 -0.1825 0.2962 0.026 Uiso calc R 1 . .
H H6 0.8502 -0.1745 0.3468 0.026 Uiso calc R 1 . .
C C11 0.83315(11) -0.26140(9) 0.21796(12) 0.0242(3) Uani d . 1 . .
H H7 0.8264 -0.3073 0.2703 0.029 Uiso calc R 1 . .
H H8 0.8976 -0.2601 0.1993 0.029 Uiso calc R 1 . .
C C12 0.77517(10) -0.17887(9) 0.02143(12) 0.0238(3) Uani d . 1 . .
H H10 0.8391 -0.1757 0.0011 0.029 Uiso calc R 1 . .
H H9 0.7342 -0.1748 -0.0488 0.029 Uiso calc R 1 . .
C C13 0.75641(10) -0.10617(9) 0.09892(12) 0.0217(3) Uani d . 1 . .
H H11 0.7635 -0.0545 0.0581 0.026 Uiso calc R 1 . .
H H12 0.6928 -0.1092 0.1205 0.026 Uiso calc R 1 . .
C C14 0.72271(10) 0.05441(8) 0.19528(12) 0.0201(3) Uani d . 1 . .
C C15 0.64058(9) 0.03168(8) 0.23338(12) 0.0185(3) Uani d . 1 . .
C C16 0.56676(10) 0.06269(9) 0.15304(12) 0.0194(3) Uani d . 1 . .
C C17 0.61162(10) 0.10511(9) 0.07106(12) 0.0214(3) Uani d . 1 . .
C C18 0.62518(11) 0.20817(9) -0.09030(12) 0.0243(3) Uani d . 1 . .
C C19 0.68655(12) 0.26826(10) -0.01648(14) 0.0323(4) Uani d . 1 . .
H H14 0.6495 0.296 0.0363 0.048 Uiso calc R 1 . .
H H16 0.7128 0.3086 -0.0648 0.048 Uiso calc R 1 . .
H H15 0.736 0.2381 0.0255 0.048 Uiso calc R 1 . .
C C20 0.54811(12) 0.25574(10) -0.16032(14) 0.0320(4) Uani d . 1 . .
H H17 0.5063 0.2172 -0.2007 0.048 Uiso calc R 1 . .
H H18 0.5754 0.2911 -0.2144 0.048 Uiso calc R 1 . .
H H19 0.5142 0.2889 -0.1099 0.048 Uiso calc R 1 . .
C C21 0.68273(12) 0.15921(10) -0.17061(14) 0.0323(4) Uani d . 1 . .
H H20 0.727 0.1249 -0.1262 0.048 Uiso calc R 1 . .
H H22 0.7154 0.197 -0.2163 0.048 Uiso calc R 1 . .
H H21 0.642 0.1249 -0.2198 0.048 Uiso calc R 1 . .
C C22 0.46747(10) 0.06935(9) 0.16008(12) 0.0204(3) Uani d . 1 . .
C C23 0.34095(10) 0.05062(10) 0.27252(14) 0.0297(4) Uani d . 1 . .
H H23 0.3276 0.1089 0.2747 0.045 Uiso calc R 1 . .
H H24 0.3263 0.0253 0.343 0.045 Uiso calc R 1 . .
H H25 0.3039 0.0256 0.2095 0.045 Uiso calc R 1 . .
C C24 0.62849(9) -0.01445(9) 0.34073(12) 0.0200(3) Uani d . 1 . .
C C25 0.55129(12) -0.12568(10) 0.42109(13) 0.0298(4) Uani d . 1 . .
H H26 0.605 -0.1357 0.4739 0.045 Uiso calc R 1 . .
H H27 0.522 -0.1775 0.3994 0.045 Uiso calc R 1 . .
H H28 0.5078 -0.0912 0.457 0.045 Uiso calc R 1 . .
C C1S 1.0683(9) -0.1031(8) 1.0236(11) 0.059(3) Uani d PU 0.5 A -1
H H1SA 1.1073 -0.0784 1.0852 0.088 Uiso calc PR 0.5 A -1
H H1SB 1.1057 -0.1181 0.9628 0.088 Uiso calc PR 0.5 A -1
H H1SC 1.0388 -0.1517 1.0511 0.088 Uiso calc PR 0.5 A -1
C C2S 0.994(2) -0.041(2) 0.979(2) 0.0624(17) Uani d PU 0.5 A -1
C C3S 0.9217(9) 0.0898(7) 0.9635(11) 0.0506(17) Uani d PU 0.5 A -1
H H3SA 0.8679 0.0739 1.0031 0.061 Uiso calc PR 0.5 A -1
H H3SB 0.9073 0.0815 0.8817 0.061 Uiso calc PR 0.5 A -1
C C4S 0.9519(2) 0.1897(2) 0.9924(3) 0.0399(9) Uani d PU 0.5 A -1
H H4SA 0.9024 0.2257 0.9627 0.06 Uiso calc PR 0.5 A -1
H H4SB 1.0079 0.2028 0.9569 0.06 Uiso calc PR 0.5 A -1
H H4SC 0.9627 0.1971 1.0738 0.06 Uiso calc PR 0.5 A -1
N N1 0.82204(8) -0.10814(7) 0.20229(10) 0.0197(3) Uani d . 1 . .
N N2 0.57584(9) 0.15043(8) -0.01773(11) 0.0286(3) Uani d . 1 . .
H H13 0.5167 0.1455 -0.0349 0.034 Uiso calc R 1 . .
O O1 0.95818(7) 0.10811(6) 0.32980(9) 0.0263(2) Uani d . 1 . .
O O2 0.84156(8) 0.18618(7) 0.25827(10) 0.0324(3) Uani d . 1 . .
O O3 0.70539(7) 0.09935(6) 0.09266(8) 0.0223(2) Uani d . 1 . .
O O4 0.41429(7) 0.10217(7) 0.08665(9) 0.0299(3) Uani d . 1 . .
O O5 0.43880(7) 0.03856(6) 0.25799(8) 0.0226(2) Uani d . 1 . .
O O6 0.65724(8) 0.00853(8) 0.43480(9) 0.0370(3) Uani d . 1 . .
O O7 0.57991(7) -0.08439(6) 0.32009(8) 0.0235(2) Uani d . 1 . .
O O1S 0.9264(3) -0.0628(3) 0.9137(4) 0.1025(13) Uani d PU 0.5 A -1
O O2S 1.0034(13) 0.0428(14) 1.0052(12) 0.0550(15) Uani d PU 0.5 A -1
S S1 0.75716(3) -0.27772(2) 0.08816(3) 0.02791(11) Uani d . 1 . .

loop_
_atom_site_aniso_label
_atom_site_aniso_U_11
_atom_site_aniso_U_22
_atom_site_aniso_U_33
_atom_site_aniso_U_12
_atom_site_aniso_U_13
_atom_site_aniso_U_23
C1 0.0205(7) 0.0277(8) 0.0213(7) -0.0025(6) 0.0037(6) 0.0008(6)
C2 0.0218(8) 0.0373(9) 0.0252(8) -0.0098(7) -0.0001(6) -0.0009(7)
C3 0.0166(7) 0.0500(10) 0.0272(8) -0.0029(7) -0.0034(6) 0.0055(7)
C4 0.0216(8) 0.0390(9) 0.0317(9) 0.0058(7) -0.0020(6) 0.0040(7)
C5 0.0219(7) 0.0290(8) 0.0256(8) 0.0008(6) -0.0010(6) 0.0000(6)
C6 0.0177(7) 0.0277(8) 0.0171(7) -0.0014(6) 0.0015(5) 0.0016(6)
C7 0.0177(7) 0.0236(7) 0.0159(7) -0.0013(6) 0.0026(5) 0.0023(5)
C8 0.0178(7) 0.0231(7) 0.0191(7) -0.0012(6) 0.0031(5) 0.0015(6)
C9 0.0219(7) 0.0257(8) 0.0245(8) -0.0017(6) 0.0043(6) 0.0002(6)
C10 0.0219(7) 0.0227(7) 0.0194(7) -0.0020(6) -0.0001(6) 0.0041(6)
C11 0.0270(8) 0.0221(7) 0.0229(7) -0.0015(6) -0.0020(6) 0.0043(6)
C12 0.0228(7) 0.0283(8) 0.0194(7) 0.0022(6) -0.0035(6) 0.0008(6)
C13 0.0210(7) 0.0228(7) 0.0202(7) 0.0006(6) -0.0046(6) 0.0018(6)
C14 0.0224(7) 0.0175(7) 0.0200(7) 0.0018(6) 0.0002(6) 0.0034(5)
C15 0.0191(7) 0.0168(7) 0.0194(7) 0.0016(5) 0.0004(5) -0.0004(5)
C16 0.0189(7) 0.0200(7) 0.0187(7) 0.0018(5) -0.0008(5) 0.0010(5)
C17 0.0195(7) 0.0226(7) 0.0218(7) 0.0028(6) -0.0004(6) 0.0019(6)
C18 0.0309(8) 0.0213(7) 0.0209(7) 0.0007(6) 0.0030(6) 0.0039(6)
C19 0.0402(9) 0.0246(8) 0.0314(9) -0.0006(7) -0.0010(7) 0.0005(7)
C20 0.0425(10) 0.0277(8) 0.0251(8) 0.0061(7) -0.0007(7) 0.0049(6)
C21 0.0378(9) 0.0299(8) 0.0300(8) 0.0010(7) 0.0075(7) -0.0007(7)
C22 0.0203(7) 0.0194(7) 0.0209(7) 0.0005(6) -0.0003(6) -0.0014(6)
C23 0.0207(8) 0.0340(9) 0.0353(9) 0.0037(6) 0.0082(6) 0.0009(7)
C24 0.0148(6) 0.0229(7) 0.0219(7) 0.0010(5) -0.0006(5) 0.0021(6)
C25 0.0328(9) 0.0313(8) 0.0249(8) -0.0065(7) 0.0008(6) 0.0099(7)
C1S 0.036(4) 0.090(5) 0.055(4) -0.004(3) 0.028(3) -0.002(3)
C2S 0.049(3) 0.082(3) 0.060(4) -0.003(2) 0.026(3) 0.013(3)
C3S 0.036(3) 0.070(3) 0.047(3) 0.013(3) 0.007(2) 0.020(3)
C4S 0.0258(17) 0.052(2) 0.044(2) 0.0120(15) 0.0153(15) 0.0192(17)
N1 0.0199(6) 0.0199(6) 0.0185(6) -0.0012(5) -0.0039(5) 0.0028(5)
N2 0.0200(6) 0.0372(8) 0.0280(7) 0.0004(5) -0.0007(5) 0.0136(6)
O1 0.0223(5) 0.0244(5) 0.0319(6) -0.0049(4) 0.0000(4) -0.0021(4)
O2 0.0326(6) 0.0207(6) 0.0437(7) 0.0006(5) 0.0019(5) -0.0024(5)
O3 0.0185(5) 0.0251(5) 0.0232(5) 0.0016(4) 0.0023(4) 0.0073(4)
O4 0.0204(5) 0.0408(7) 0.0277(6) 0.0047(5) -0.0027(4) 0.0086(5)
O5 0.0175(5) 0.0271(5) 0.0236(5) 0.0021(4) 0.0035(4) 0.0028(4)
O6 0.0417(7) 0.0463(7) 0.0214(6) -0.0190(6) -0.0069(5) 0.0048(5)
O7 0.0284(5) 0.0218(5) 0.0202(5) -0.0045(4) 0.0014(4) 0.0039(4)
O1S 0.104(3) 0.113(3) 0.094(3) -0.019(3) 0.029(2) 0.021(3)
O2S 0.0419(18) 0.0739(19) 0.052(4) 0.0088(17) 0.017(3) 0.014(3)
S1 0.0304(2) 0.0225(2) 0.0294(2) -0.00151(15) -0.00565(16) -0.00288(15)

loop_
_atom_type_symbol
_atom_type_description
_atom_type_scat_dispersion_real
_atom_type_scat_dispersion_imag
_atom_type_scat_source
C C 0.0033 0.0016 'International Tables Vol C Tables 4.2.6.8 and 6.1.1.4'
H H 0.0000 0.0000 'International Tables Vol C Tables 4.2.6.8 and 6.1.1.4'
N N 0.0061 0.0033 'International Tables Vol C Tables 4.2.6.8 and 6.1.1.4'
O O 0.0106 0.0060 'International Tables Vol C Tables 4.2.6.8 and 6.1.1.4'
S S 0.1246 0.1234 'International Tables Vol C Tables 4.2.6.8 and 6.1.1.4'

loop_
_geom_angle_atom_site_label_1
_geom_angle_atom_site_label_2
_geom_angle_atom_site_label_3
_geom_angle
O1 C1 C2 115.75(13)
O1 C1 C6 122.08(13)
C2 C1 C6 122.13(14)
C3 C2 C1 119.52(15)
C3 C2 H1 120.2
C1 C2 H1 120.2
C2 C3 C4 120.00(14)
C2 C3 H2 120.0
C4 C3 H2 120.0
C5 C4 C3 119.90(15)
C5 C4 H3 120.1
C3 C4 H3 120.1
C4 C5 C6 121.52(15)
C4 C5 H4 119.2
C6 C5 H4 119.2
C1 C6 C5 116.71(13)
C1 C6 C7 118.48(13)
C5 C6 C7 124.67(13)
C8 C7 N1 123.80(12)
C8 C7 C6 118.12(13)
N1 C7 C6 117.96(12)
C7 C8 C9 121.56(13)
C7 C8 C14 124.09(13)
C9 C8 C14 114.21(12)
O2 C9 O1 116.85(13)
O2 C9 C8 125.21(14)
O1 C9 C8 117.91(12)
N1 C10 C11 111.94(11)
N1 C10 H5 109.2
C11 C10 H5 109.2
N1 C10 H6 109.2
C11 C10 H6 109.2
H5 C10 H6 107.9
C10 C11 S1 111.17(10)
C10 C11 H7 109.4
S1 C11 H7 109.4
C10 C11 H8 109.4
S1 C11 H8 109.4
H7 C11 H8 108.0
C13 C12 S1 112.52(10)
C13 C12 H10 109.1
S1 C12 H10 109.1
C13 C12 H9 109.1
S1 C12 H9 109.1
H10 C12 H9 107.8
N1 C13 C12 109.89(11)
N1 C13 H11 109.7
C12 C13 H11 109.7
N1 C13 H12 109.7
C12 C13 H12 109.7
H11 C13 H12 108.2
C15 C14 O3 109.12(12)
C15 C14 C8 134.25(13)
O3 C14 C8 116.62(12)
C14 C15 C16 107.78(12)
C14 C15 C24 125.94(13)
C16 C15 C24 126.25(12)
C17 C16 C22 121.81(13)
C17 C16 C15 105.20(12)
C22 C16 C15 131.59(13)
N2 C17 O3 119.51(13)
N2 C17 C16 129.71(13)
O3 C17 C16 110.72(12)
N2 C18 C21 109.92(13)
N2 C18 C20 105.19(12)
C21 C18 C20 109.66(13)
N2 C18 C19 110.86(12)
C21 C18 C19 111.06(13)
C20 C18 C19 109.99(13)
C18 C19 H14 109.5
C18 C19 H16 109.5
H14 C19 H16 109.5
C18 C19 H15 109.5
H14 C19 H15 109.5
H16 C19 H15 109.5
C18 C20 H17 109.5
C18 C20 H18 109.5
H17 C20 H18 109.5
C18 C20 H19 109.5
H17 C20 H19 109.5
H18 C20 H19 109.5
C18 C21 H20 109.5
C18 C21 H22 109.5
H20 C21 H22 109.5
C18 C21 H21 109.5
H20 C21 H21 109.5
H22 C21 H21 109.5
O4 C22 O5 122.69(13)
O4 C22 C16 123.71(13)
O5 C22 C16 113.56(12)
O5 C23 H23 109.5
O5 C23 H24 109.5
H23 C23 H24 109.5
O5 C23 H25 109.5
H23 C23 H25 109.5
H24 C23 H25 109.5
O6 C24 O7 123.96(13)
O6 C24 C15 124.46(13)
O7 C24 C15 111.57(12)
O7 C25 H26 109.5
O7 C25 H27 109.5
H26 C25 H27 109.5
O7 C25 H28 109.5
H26 C25 H28 109.5
H27 C25 H28 109.5
C2S C1S H1SA 109.5
C2S C1S H1SB 109.5
H1SA C1S H1SB 109.5
C2S C1S H1SC 109.5
H1SA C1S H1SC 109.5
H1SB C1S H1SC 109.5
O1S C2S O2S 117.(2)
O1S C2S C1S 122.(3)
O2S C2S C1S 120.8(16)
O2S C3S C4S 104.1(11)
O2S C3S H3SA 110.9
C4S C3S H3SA 110.9
O2S C3S H3SB 110.9
C4S C3S H3SB 110.9
H3SA C3S H3SB 109.0
C3S C4S H4SA 109.5
C3S C4S H4SB 109.5
H4SA C4S H4SB 109.5
C3S C4S H4SC 109.5
H4SA C4S H4SC 109.5
H4SB C4S H4SC 109.5
C7 N1 C13 121.00(11)
C7 N1 C10 120.47(11)
C13 N1 C10 113.69(11)
C17 N2 C18 128.18(13)
C17 N2 H13 115.9
C18 N2 H13 115.9
C9 O1 C1 121.51(11)
C17 O3 C14 107.11(11)
C22 O5 C23 115.10(11)
C24 O7 C25 114.92(11)
C2S O2S C3S 112.1(10)
C12 S1 C11 97.82(7)

loop_
_geom_bond_atom_site_label_1
_geom_bond_atom_site_label_2
_geom_bond_distance
C1 O1 1.3759(18)
C1 C2 1.390(2)
C1 C6 1.392(2)
C2 C3 1.374(2)
C2 H1 0.93
C3 C4 1.392(2)
C3 H2 0.93
C4 C5 1.378(2)
C4 H3 0.93
C5 C6 1.407(2)
C5 H4 0.93
C6 C7 1.4667(19)
C7 C8 1.377(2)
C7 N1 1.3844(18)
C8 C9 1.458(2)
C8 C14 1.467(2)
C9 O2 1.2088(19)
C9 O1 1.3737(18)
C10 N1 1.4721(18)
C10 C11 1.521(2)
C10 H5 0.97
C10 H6 0.97
C11 S1 1.8110(15)
C11 H7 0.97
C11 H8 0.97
C12 C13 1.520(2)
C12 S1 1.8027(15)
C12 H10 0.97
C12 H9 0.97
C13 N1 1.4680(17)
C13 H11 0.97
C13 H12 0.97
C14 C15 1.348(2)
C14 O3 1.4058(17)
C15 C16 1.4440(19)
C15 C24 1.4830(19)
C16 C17 1.383(2)
C16 C22 1.441(2)
C17 N2 1.3357(19)
C17 O3 1.3527(17)
C18 N2 1.4817(19)
C18 C21 1.525(2)
C18 C20 1.526(2)
C18 C19 1.526(2)
C19 H14 0.96
C19 H16 0.96
C19 H15 0.96
C20 H17 0.96
C20 H18 0.96
C20 H19 0.96
C21 H20 0.96
C21 H22 0.96
C21 H21 0.96
C22 O4 1.2197(17)
C22 O5 1.3457(17)
C23 O5 1.4444(17)
C23 H23 0.96
C23 H24 0.96
C23 H25 0.96
C24 O6 1.2001(18)
C24 O7 1.3367(17)
C25 O7 1.4469(18)
C25 H26 0.96
C25 H27 0.96
C25 H28 0.96
C1S C2S 1.51(3)
C1S H1SA 0.96
C1S H1SB 0.96
C1S H1SC 0.96
C2S O1S 1.23(3)
C2S O2S 1.396(16)
C3S O2S 1.446(19)
C3S C4S 1.693(13)
C3S H3SA 0.97
C3S H3SB 0.97
C4S H4SA 0.96
C4S H4SB 0.96
C4S H4SC 0.96
N2 H13 0.86

loop_
_geom_hbond_atom_site_label_D
_geom_hbond_atom_site_label_H
_geom_hbond_atom_site_label_A
_geom_hbond_site_symmetry_A
_geom_hbond_distance_DH
_geom_hbond_distance_HA
_geom_hbond_distance_DA
_geom_hbond_angle_DHA
N2 H13 O4 . 0.86 2.25 2.8255(17) 125
C3 H2 O6 3_756 0.93 2.41 3.325(2) 167
C12 H9 O4 3_655 0.97 2.44 3.1531(18) 130
C12 H10 O1S 1_554 0.97 2.48 3.208(5) 132
C19 H15 O3 . 0.96 2.42 3.0090(19) 119
C23 H23 S1 2_655 0.96 2.78 3.5639(17) 139
C25 H26 S1 4_556 0.96 2.83 3.7406(18) 159

loop_
_geom_torsion_atom_site_label_1
_geom_torsion_atom_site_label_2
_geom_torsion_atom_site_label_3
_geom_torsion_atom_site_label_4
_geom_torsion
O1 C1 C2 C3 -175.67(13)
C6 C1 C2 C3 2.1(2)
C1 C2 C3 C4 1.9(2)
C2 C3 C4 C5 -2.8(2)
C3 C4 C5 C6 -0.4(2)
O1 C1 C6 C5 172.56(13)
C2 C1 C6 C5 -5.1(2)
O1 C1 C6 C7 -3.4(2)
C2 C1 C6 C7 178.92(13)
C4 C5 C6 C1 4.2(2)
C4 C5 C6 C7 179.92(14)
C1 C6 C7 C8 0.98(19)
C5 C6 C7 C8 -174.66(13)
C1 C6 C7 N1 177.15(12)
C5 C6 C7 N1 1.5(2)
N1 C7 C8 C9 -171.86(13)
C6 C7 C8 C9 4.1(2)
N1 C7 C8 C14 12.7(2)
C6 C7 C8 C14 -171.36(12)
C7 C8 C9 O2 175.03(15)
C14 C8 C9 O2 -9.1(2)
C7 C8 C9 O1 -6.8(2)
C14 C8 C9 O1 169.05(12)
N1 C10 C11 S1 -60.96(14)
S1 C12 C13 N1 62.57(14)
C7 C8 C14 C15 61.3(2)
C9 C8 C14 C15 -114.41(18)
C7 C8 C14 O3 -117.28(15)
C9 C8 C14 O3 66.99(16)
O3 C14 C15 C16 0.03(16)
C8 C14 C15 C16 -178.64(15)
O3 C14 C15 C24 -178.07(12)
C8 C14 C15 C24 3.3(3)
C14 C15 C16 C17 -1.50(16)
C24 C15 C16 C17 176.60(13)
C14 C15 C16 C22 -167.79(15)
C24 C15 C16 C22 10.3(2)
C22 C16 C17 N2 -6.8(2)
C15 C16 C17 N2 -174.76(15)
C22 C16 C17 O3 170.45(13)
C15 C16 C17 O3 2.48(16)
C17 C16 C22 O4 10.8(2)
C15 C16 C22 O4 175.22(15)
C17 C16 C22 O5 -166.81(13)
C15 C16 C22 O5 -2.4(2)
C14 C15 C24 O6 58.0(2)
C16 C15 C24 O6 -119.79(17)
C14 C15 C24 O7 -123.19(15)
C16 C15 C24 O7 59.05(18)
C8 C7 N1 C13 28.2(2)
C6 C7 N1 C13 -147.75(13)
C8 C7 N1 C10 -125.64(15)
C6 C7 N1 C10 58.43(17)
C12 C13 N1 C7 139.30(13)
C12 C13 N1 C10 -65.24(15)
C11 C10 N1 C7 -138.82(13)
C11 C10 N1 C13 65.57(15)
O3 C17 N2 C18 -10.2(2)
C16 C17 N2 C18 166.87(15)
C21 C18 N2 C17 73.7(2)
C20 C18 N2 C17 -168.28(15)
C19 C18 N2 C17 -49.4(2)
O2 C9 O1 C1 -177.30(13)
C8 C9 O1 C1 4.37(19)
C2 C1 O1 C9 178.43(13)
C6 C1 O1 C9 0.6(2)
N2 C17 O3 C14 175.06(13)
C16 C17 O3 C14 -2.50(16)
C15 C14 O3 C17 1.49(15)
C8 C14 O3 C17 -179.57(12)
O4 C22 O5 C23 -2.8(2)
C16 C22 O5 C23 174.87(12)
O6 C24 O7 C25 9.0(2)
C15 C24 O7 C25 -169.88(12)
O1S C2S O2S C3S 9.0(14)
C1S C2S O2S C3S -175.(2)
C4S C3S O2S C2S -174.6(5)
C13 C12 S1 C11 -53.91(11)
C10 C11 S1 C12 52.18(11)

_cod_database_fobs_code 2241360
